data_7044644
loop_
_publ_author_name
'Qin, Xiuying'
'Wang, Ya-Nan'
'Yang, Xin-Ping'
'Liang, Juan-Juan'
'Liu, Ji-Lin'
'Luo, Zhao-Hui'

_publ_section_title
;
 Synthesis, characterization, and anticancer activity of two mixed ligand
 copper(&#x2161;) complexes by regulating VEGF/VEGFR2 signaling pathway
;
_journal_name_full 'Dalton Transactions'
_journal_paper_doi 10.1039/C7DT03242K
_journal_year 2017
_chemical_formula_moiety 'C27 H22 Br Cu N3 O4, 2(CH4 O) '
_chemical_formula_sum 'C29 H30 Br Cu N3 O6'
_chemical_formula_weight 660.01
_chemical_name_systematic
; 
 ? 
;
_space_group_IT_number 2
_symmetry_cell_setting triclinic
_symmetry_space_group_name_Hall '-P 1'
_symmetry_space_group_name_H-M 'P -1'
_atom_sites_solution_hydrogens geom
_atom_sites_solution_primary direct
_atom_sites_solution_secondary difmap
_audit_creation_method SHELXL-97
_audit_update_record
;
2017-08-31 deposited with the CCDC.
2017-11-02 downloaded from the CCDC.
;
_cell_angle_alpha 88.632(2)
_cell_angle_beta 70.613(2)
_cell_angle_gamma 66.244(2)
_cell_formula_units_Z 2
_cell_length_a 10.2415(14)
_cell_length_b 11.8918(17)
_cell_length_c 13.6063(19)
_cell_measurement_temperature 296(2)
_cell_volume 1419.1(3)
_computing_cell_refinement 'Bruker SAINT'
_computing_data_collection 'Bruker APEX2'
_computing_data_reduction 'Bruker SAINT'
_computing_molecular_graphics 'Bruker SHELXTL'
_computing_publication_material 'Bruker SHELXTL'
_computing_structure_refinement 'SHELXL-97 (Sheldrick, 2008)'
_computing_structure_solution 'SHELXS-97 (Sheldrick, 2008)'
_diffrn_ambient_temperature 296(2)
_diffrn_measured_fraction_theta_full 0.991
_diffrn_measured_fraction_theta_max 0.991
_diffrn_measurement_device_type 'Bruker APEX-II CCD'
_diffrn_measurement_method '\f and \w scans'
_diffrn_radiation_monochromator graphite
_diffrn_radiation_source 'fine-focus sealed tube'
_diffrn_radiation_type MoK\a
_diffrn_radiation_wavelength 0.71073
_diffrn_reflns_av_R_equivalents 0.0241
_diffrn_reflns_av_sigmaI/netI 0.0359
_diffrn_reflns_limit_h_max 12
_diffrn_reflns_limit_h_min -12
_diffrn_reflns_limit_k_max 14
_diffrn_reflns_limit_k_min -14
_diffrn_reflns_limit_l_max 16
_diffrn_reflns_limit_l_min -16
_diffrn_reflns_number 11349
_diffrn_reflns_theta_full 25.35
_diffrn_reflns_theta_max 25.35
_diffrn_reflns_theta_min 1.89
_diffrn_standards_number 0
_exptl_absorpt_coefficient_mu 2.225
_exptl_absorpt_correction_T_max 0.613
_exptl_absorpt_correction_T_min 0.532
_exptl_absorpt_correction_type multi-scan
_exptl_crystal_colour green
_exptl_crystal_density_diffrn 1.545
_exptl_crystal_density_method 'not measured'
_exptl_crystal_description block
_exptl_crystal_F_000 674
_exptl_crystal_size_max 0.34
_exptl_crystal_size_mid 0.24
_exptl_crystal_size_min 0.22
_refine_diff_density_max 0.654
_refine_diff_density_min -0.420
_refine_diff_density_rms 0.063
_refine_ls_extinction_method none
_refine_ls_goodness_of_fit_ref 1.049
_refine_ls_hydrogen_treatment mixed
_refine_ls_matrix_type full
_refine_ls_number_parameters 365
_refine_ls_number_reflns 5159
_refine_ls_number_restraints 1
_refine_ls_restrained_S_all 1.049
_refine_ls_R_factor_all 0.0456
_refine_ls_R_factor_gt 0.0350
_refine_ls_shift/su_max 0.000
_refine_ls_shift/su_mean 0.000
_refine_ls_structure_factor_coef Fsqd
_refine_ls_weighting_details 'calc w=1/[\s^2^(Fo^2^)+(0.0536P)^2^+0.6495P] where P=(Fo^2^+2Fc^2^)/3'
_refine_ls_weighting_scheme calc
_refine_ls_wR_factor_gt 0.0956
_refine_ls_wR_factor_ref 0.1017
_reflns_number_gt 4223
_reflns_number_total 5159
_reflns_threshold_expression >2sigma(I)
_cod_data_source_file c7dt03242k2.cif
_cod_data_source_block qinxiuying-2017-217
_cod_depositor_comments
;
The following automatic conversions were performed:

'_symmetry_cell_setting' value 'Triclinic' changed to 'triclinic'
according to
/home/data/users/saulius/crontab/automatic-downloads/rss-feeds/RSC/lib/dictionaries/cif_core.dic
dictionary named 'cif_core.dic' version 2.4.2 from 2011-04-26.

Automatic conversion script
Id: cif_fix_values 4973 2017-02-22 13:04:09Z antanas 
;
_cod_original_sg_symbol_H-M 'P-1   '
_cod_database_code 7044644

loop_
_symmetry_equiv_pos_as_xyz
'x, y, z'
'-x, -y, -z'

loop_
_atom_site_label
_atom_site_type_symbol
_atom_site_fract_x
_atom_site_fract_y
_atom_site_fract_z
_atom_site_U_iso_or_equiv
_atom_site_adp_type
_atom_site_occupancy
_atom_site_symmetry_multiplicity
_atom_site_calc_flag
_atom_site_refinement_flags
Br1 Br 1.40799(4) 0.02639(3) -0.18736(3) 0.06237(13) Uani 1 1 d .
Cu1 Cu 0.76843(4) 0.13632(3) 0.31082(2) 0.03651(12) Uani 1 1 d .
O1 O 1.2591(3) -0.1441(2) 0.17398(16) 0.0605(6) Uani 1 1 d .
O2 O 0.9757(2) 0.01742(19) 0.23639(15) 0.0498(5) Uani 1 1 d .
O3 O 0.5460(2) 0.23235(18) 0.36895(15) 0.0430(5) Uani 1 1 d .
O4 O 0.3445(2) 0.3466(2) 0.32668(19) 0.0567(6) Uani 1 1 d .
O5 O 0.2175(9) 0.4097(7) 0.1776(7) 0.218(4) Uani 1 1 d .
H5A H 0.2433 0.3875 0.2283 0.327 Uiso 1 1 calc R
O6 O 0.1445(8) 0.6422(7) 0.1124(5) 0.186(3) Uani 1 1 d D
H6 H 0.1729 0.5679 0.1175 0.279 Uiso 1 1 calc R
N1 N 0.7489(2) 0.21355(19) 0.18617(17) 0.0339(5) Uani 1 1 d .
N2 N 0.7593(3) 0.0422(2) 0.43729(17) 0.0386(5) Uani 1 1 d .
N3 N 0.8306(3) 0.2353(2) 0.41465(19) 0.0431(6) Uani 1 1 d .
C1 C 1.4102(4) -0.2380(3) 0.1408(3) 0.0654(10) Uani 1 1 d .
H1A H 1.4273 -0.2910 0.0815 0.098 Uiso 1 1 calc R
H1B H 1.4246 -0.2858 0.1972 0.098 Uiso 1 1 calc R
H1C H 1.4810 -0.2005 0.1213 0.098 Uiso 1 1 calc R
C2 C 1.2203(3) -0.0594(2) 0.1070(2) 0.0398(6) Uani 1 1 d .
C3 C 1.3208(3) -0.0558(3) 0.0122(2) 0.0401(6) Uani 1 1 d .
H3 H 1.4233 -0.1101 -0.0088 0.048 Uiso 1 1 calc R
C4 C 1.2673(3) 0.0302(3) -0.0524(2) 0.0416(6) Uani 1 1 d .
C5 C 1.1191(3) 0.1114(3) -0.0232(2) 0.0401(6) Uani 1 1 d .
H5 H 1.0860 0.1669 -0.0682 0.048 Uiso 1 1 calc R
C6 C 1.0142(3) 0.1118(2) 0.0761(2) 0.0344(6) Uani 1 1 d .
C7 C 1.0631(3) 0.0254(2) 0.1443(2) 0.0356(6) Uani 1 1 d .
C8 C 0.8576(3) 0.1952(2) 0.0991(2) 0.0352(6) Uani 1 1 d .
H8 H 0.8329 0.2399 0.0460 0.042 Uiso 1 1 calc R
C9 C 0.5905(3) 0.2925(2) 0.1957(2) 0.0362(6) Uani 1 1 d .
H9 H 0.5668 0.2532 0.1455 0.043 Uiso 1 1 calc R
C10 C 0.4843(3) 0.2915(2) 0.3055(2) 0.0400(6) Uani 1 1 d .
C11 C 0.5644(3) 0.4244(3) 0.1677(2) 0.0436(7) Uani 1 1 d .
H11A H 0.6177 0.4187 0.0930 0.052 Uiso 1 1 calc R
H11B H 0.4565 0.4716 0.1813 0.052 Uiso 1 1 calc R
C12 C 0.6158(3) 0.4951(2) 0.2261(2) 0.0426(7) Uani 1 1 d .
C13 C 0.7390(4) 0.5223(3) 0.1723(3) 0.0592(9) Uani 1 1 d .
H13 H 0.7931 0.4919 0.1015 0.071 Uiso 1 1 calc R
C14 C 0.7820(6) 0.5932(4) 0.2216(5) 0.0866(14) Uani 1 1 d .
H14 H 0.8646 0.6104 0.1842 0.104 Uiso 1 1 calc R
C15 C 0.7042(7) 0.6387(4) 0.3254(5) 0.0912(15) Uani 1 1 d .
H15 H 0.7336 0.6871 0.3584 0.109 Uiso 1 1 calc R
C16 C 0.5812(6) 0.6130(3) 0.3816(4) 0.0785(12) Uani 1 1 d .
H16 H 0.5281 0.6436 0.4524 0.094 Uiso 1 1 calc R
C17 C 0.5381(4) 0.5408(3) 0.3310(3) 0.0547(8) Uani 1 1 d .
H17 H 0.4558 0.5232 0.3685 0.066 Uiso 1 1 calc R
C18 C 0.8624(4) 0.3339(3) 0.3998(3) 0.0585(9) Uani 1 1 d .
H18 H 0.8602 0.3698 0.3386 0.070 Uiso 1 1 calc R
C19 C 0.8986(5) 0.3852(4) 0.4715(4) 0.0790(12) Uani 1 1 d .
H19 H 0.9194 0.4545 0.4592 0.095 Uiso 1 1 calc R
C20 C 0.9030(5) 0.3311(4) 0.5614(4) 0.0753(11) Uani 1 1 d .
H20 H 0.9264 0.3639 0.6112 0.090 Uiso 1 1 calc R
C21 C 0.8728(4) 0.2282(3) 0.5775(3) 0.0587(9) Uani 1 1 d .
H21 H 0.8773 0.1896 0.6373 0.070 Uiso 1 1 calc R
C22 C 0.8357(3) 0.1835(3) 0.5030(2) 0.0416(6) Uani 1 1 d .
C23 C 0.7969(3) 0.0750(3) 0.5149(2) 0.0385(6) Uani 1 1 d .
C24 C 0.7955(4) 0.0087(3) 0.6010(2) 0.0510(8) Uani 1 1 d .
H24 H 0.8239 0.0295 0.6538 0.061 Uiso 1 1 calc R
C25 C 0.7522(4) -0.0874(3) 0.6076(2) 0.0580(9) Uani 1 1 d .
H25 H 0.7520 -0.1323 0.6645 0.070 Uiso 1 1 calc R
C26 C 0.7095(4) -0.1167(3) 0.5304(3) 0.0578(9) Uani 1 1 d .
H26 H 0.6765 -0.1796 0.5351 0.069 Uiso 1 1 calc R
C27 C 0.7162(4) -0.0516(3) 0.4457(3) 0.0529(8) Uani 1 1 d .
H27 H 0.6899 -0.0731 0.3921 0.063 Uiso 1 1 calc R
C28 C 0.1944(7) 0.3195(8) 0.1367(5) 0.139(3) Uani 1 1 d .
H28A H 0.1885 0.3359 0.0685 0.208 Uiso 1 1 calc R
H28B H 0.1009 0.3177 0.1820 0.208 Uiso 1 1 calc R
H28C H 0.2776 0.2408 0.1305 0.208 Uiso 1 1 calc R
C29 C 0.073(3) 0.701(3) 0.1984(16) 0.54(3) Uani 1 1 d D
H29A H 0.1221 0.7491 0.2118 0.805 Uiso 1 1 calc R
H29B H 0.0676 0.6447 0.2502 0.805 Uiso 1 1 calc R
H29C H -0.0284 0.7544 0.2018 0.805 Uiso 1 1 calc R

loop_
_atom_site_aniso_label
_atom_site_aniso_U_11
_atom_site_aniso_U_22
_atom_site_aniso_U_33
_atom_site_aniso_U_23
_atom_site_aniso_U_13
_atom_site_aniso_U_12
Br1 0.0554(2) 0.0677(2) 0.0485(2) 0.01341(16) 0.00079(15) -0.02630(18)
Cu1 0.0382(2) 0.0367(2) 0.02944(18) 0.01054(13) -0.01199(14) -0.01093(15)
O1 0.0548(13) 0.0533(13) 0.0403(11) 0.0144(10) -0.0163(10) 0.0084(10)
O2 0.0457(11) 0.0474(12) 0.0327(10) 0.0159(9) -0.0088(9) -0.0013(9)
O3 0.0407(11) 0.0460(11) 0.0391(10) 0.0109(9) -0.0138(9) -0.0156(9)
O4 0.0355(12) 0.0584(14) 0.0694(15) 0.0191(11) -0.0169(10) -0.0151(10)
O5 0.299(8) 0.241(6) 0.350(9) 0.225(6) -0.288(8) -0.213(6)
O6 0.203(6) 0.246(7) 0.201(6) 0.171(6) -0.136(5) -0.139(5)
N1 0.0362(12) 0.0288(11) 0.0356(12) 0.0076(9) -0.0156(10) -0.0103(9)
N2 0.0390(12) 0.0423(13) 0.0338(12) 0.0114(10) -0.0122(10) -0.0173(10)
N3 0.0385(13) 0.0385(13) 0.0492(14) 0.0087(11) -0.0165(11) -0.0126(10)
C1 0.054(2) 0.0482(19) 0.070(2) 0.0131(17) -0.0238(18) 0.0033(16)
C2 0.0454(16) 0.0345(14) 0.0325(14) 0.0040(11) -0.0173(12) -0.0071(12)
C3 0.0359(15) 0.0368(15) 0.0365(14) -0.0022(11) -0.0096(12) -0.0068(12)
C4 0.0449(16) 0.0399(15) 0.0356(14) 0.0046(12) -0.0074(12) -0.0190(13)
C5 0.0456(16) 0.0361(15) 0.0356(14) 0.0111(11) -0.0137(12) -0.0151(13)
C6 0.0390(15) 0.0299(13) 0.0318(13) 0.0069(10) -0.0138(11) -0.0110(11)
C7 0.0413(15) 0.0325(14) 0.0281(13) 0.0038(10) -0.0123(11) -0.0106(12)
C8 0.0462(16) 0.0307(13) 0.0314(13) 0.0124(10) -0.0183(12) -0.0154(12)
C9 0.0362(14) 0.0326(14) 0.0403(14) 0.0074(11) -0.0182(12) -0.0111(11)
C10 0.0380(16) 0.0319(14) 0.0515(16) 0.0054(12) -0.0160(13) -0.0157(12)
C11 0.0408(16) 0.0377(15) 0.0501(17) 0.0161(13) -0.0213(13) -0.0105(13)
C12 0.0386(15) 0.0266(13) 0.0580(18) 0.0127(12) -0.0212(14) -0.0063(11)
C13 0.054(2) 0.0456(18) 0.075(2) 0.0128(16) -0.0179(17) -0.0218(16)
C14 0.081(3) 0.069(3) 0.128(4) 0.024(3) -0.041(3) -0.046(2)
C15 0.113(4) 0.048(2) 0.140(5) 0.010(3) -0.071(4) -0.039(2)
C16 0.095(3) 0.045(2) 0.078(3) -0.0095(19) -0.040(2) -0.004(2)
C17 0.0482(18) 0.0425(17) 0.059(2) 0.0040(15) -0.0170(15) -0.0069(14)
C18 0.058(2) 0.0431(18) 0.079(2) 0.0191(17) -0.0286(18) -0.0233(16)
C19 0.083(3) 0.056(2) 0.120(4) 0.014(2) -0.050(3) -0.039(2)
C20 0.081(3) 0.077(3) 0.080(3) -0.002(2) -0.039(2) -0.037(2)
C21 0.062(2) 0.064(2) 0.0520(19) 0.0015(16) -0.0231(16) -0.0248(18)
C22 0.0324(14) 0.0444(16) 0.0361(14) 0.0024(12) -0.0083(11) -0.0075(12)
C23 0.0308(14) 0.0432(15) 0.0295(13) 0.0057(11) -0.0055(11) -0.0081(12)
C24 0.0494(18) 0.058(2) 0.0299(14) 0.0095(13) -0.0130(13) -0.0085(15)
C25 0.0534(19) 0.061(2) 0.0395(17) 0.0235(15) -0.0037(14) -0.0157(16)
C26 0.056(2) 0.058(2) 0.060(2) 0.0266(16) -0.0153(16) -0.0306(17)
C27 0.061(2) 0.059(2) 0.0529(18) 0.0232(15) -0.0271(16) -0.0338(17)
C28 0.094(4) 0.197(8) 0.130(6) 0.038(5) -0.051(4) -0.057(5)
C29 0.95(6) 0.87(6) 0.49(3) 0.49(4) -0.58(4) -0.82(5)

loop_
_atom_type_symbol
_atom_type_description
_atom_type_scat_dispersion_real
_atom_type_scat_dispersion_imag
_atom_type_scat_source
C C 0.0033 0.0016 'International Tables Vol C Tables 4.2.6.8 and 6.1.1.4'
H H 0.0000 0.0000 'International Tables Vol C Tables 4.2.6.8 and 6.1.1.4'
Br Br -0.2901 2.4595 'International Tables Vol C Tables 4.2.6.8 and 6.1.1.4'
Cu Cu 0.3201 1.2651 'International Tables Vol C Tables 4.2.6.8 and 6.1.1.4'
N N 0.0061 0.0033 'International Tables Vol C Tables 4.2.6.8 and 6.1.1.4'
O O 0.0106 0.0060 'International Tables Vol C Tables 4.2.6.8 and 6.1.1.4'

loop_
_geom_angle_atom_site_label_1
_geom_angle_atom_site_label_2
_geom_angle_atom_site_label_3
_geom_angle
O2 Cu1 N1 93.03(8)
O2 Cu1 O3 166.64(9)
N1 Cu1 O3 83.55(9)
O2 Cu1 N2 90.73(9)
N1 Cu1 N2 168.38(9)
O3 Cu1 N2 90.29(9)
O2 Cu1 N3 95.19(9)
N1 Cu1 N3 113.92(9)
O3 Cu1 N3 98.01(8)
N2 Cu1 N3 76.64(9)
C2 O1 C1 118.1(3)
C7 O2 Cu1 125.41(17)
C10 O3 Cu1 116.11(18)
C28 O5 H5A 109.5
C29 O6 H6 109.5
C8 N1 C9 120.1(2)
C8 N1 Cu1 125.83(18)
C9 N1 Cu1 113.95(17)
C27 N2 C23 119.4(2)
C27 N2 Cu1 121.5(2)
C23 N2 Cu1 119.11(19)
C18 N3 C22 118.0(3)
C18 N3 Cu1 129.3(2)
C22 N3 Cu1 112.64(19)
O1 C1 H1A 109.5
O1 C1 H1B 109.5
H1A C1 H1B 109.5
O1 C1 H1C 109.5
H1A C1 H1C 109.5
H1B C1 H1C 109.5
C3 C2 O1 123.9(3)
C3 C2 C7 122.4(2)
O1 C2 C7 113.7(2)
C2 C3 C4 119.1(3)
C2 C3 H3 120.4
C4 C3 H3 120.4
C5 C4 C3 121.7(3)
C5 C4 Br1 120.2(2)
C3 C4 Br1 118.1(2)
C4 C5 C6 120.0(3)
C4 C5 H5 120.0
C6 C5 H5 120.0
C5 C6 C7 120.3(2)
C5 C6 C8 116.9(2)
C7 C6 C8 122.5(2)
O2 C7 C6 125.1(2)
O2 C7 C2 118.5(2)
C6 C7 C2 116.4(2)
N1 C8 C6 125.8(2)
N1 C8 H8 117.1
C6 C8 H8 117.1
N1 C9 C10 108.7(2)
N1 C9 C11 113.9(2)
C10 C9 C11 113.0(2)
N1 C9 H9 107.0
C10 C9 H9 107.0
C11 C9 H9 107.0
O4 C10 O3 124.1(3)
O4 C10 C9 118.5(3)
O3 C10 C9 117.3(2)
C12 C11 C9 115.5(2)
C12 C11 H11A 108.4
C9 C11 H11A 108.4
C12 C11 H11B 108.4
C9 C11 H11B 108.4
H11A C11 H11B 107.5
C17 C12 C13 118.3(3)
C17 C12 C11 121.7(3)
C13 C12 C11 119.8(3)
C14 C13 C12 121.1(4)
C14 C13 H13 119.4
C12 C13 H13 119.4
C15 C14 C13 120.3(4)
C15 C14 H14 119.8
C13 C14 H14 119.8
C14 C15 C16 120.1(4)
C14 C15 H15 120.0
C16 C15 H15 120.0
C15 C16 C17 119.4(4)
C15 C16 H16 120.3
C17 C16 H16 120.3
C12 C17 C16 120.8(4)
C12 C17 H17 119.6
C16 C17 H17 119.6
N3 C18 C19 122.8(4)
N3 C18 H18 118.6
C19 C18 H18 118.6
C20 C19 C18 118.3(4)
C20 C19 H19 120.9
C18 C19 H19 120.9
C21 C20 C19 119.8(4)
C21 C20 H20 120.1
C19 C20 H20 120.1
C20 C21 C22 118.5(3)
C20 C21 H21 120.8
C22 C21 H21 120.8
N3 C22 C21 122.6(3)
N3 C22 C23 115.0(2)
C21 C22 C23 122.4(3)
N2 C23 C24 119.8(3)
N2 C23 C22 116.5(2)
C24 C23 C22 123.7(3)
C25 C24 C23 119.8(3)
C25 C24 H24 120.1
C23 C24 H24 120.1
C26 C25 C24 119.8(3)
C26 C25 H25 120.1
C24 C25 H25 120.1
C25 C26 C27 118.7(3)
C25 C26 H26 120.7
C27 C26 H26 120.7
N2 C27 C26 122.5(3)
N2 C27 H27 118.8
C26 C27 H27 118.8
O5 C28 H28A 109.5
O5 C28 H28B 109.5
H28A C28 H28B 109.5
O5 C28 H28C 109.5
H28A C28 H28C 109.5
H28B C28 H28C 109.5
O6 C29 H29A 109.5
O6 C29 H29B 109.5
H29A C29 H29B 109.5
O6 C29 H29C 109.5
H29A C29 H29C 109.5
H29B C29 H29C 109.5

loop_
_geom_bond_atom_site_label_1
_geom_bond_atom_site_label_2
_geom_bond_distance
Br1 C4 1.909(3)
Cu1 O2 1.937(2)
Cu1 N1 1.940(2)
Cu1 O3 1.967(2)
Cu1 N2 2.027(2)
Cu1 N3 2.251(2)
O1 C2 1.370(3)
O1 C1 1.419(4)
O2 C7 1.303(3)
O3 C10 1.270(3)
O4 C10 1.242(3)
O5 C28 1.355(9)
O5 H5A 0.8200
O6 C29 1.20(3)
O6 H6 0.8200
N1 C8 1.277(3)
N1 C9 1.474(3)
N2 C27 1.346(4)
N2 C23 1.351(4)
N3 C18 1.332(4)
N3 C22 1.344(4)
C1 H1A 0.9600
C1 H1B 0.9600
C1 H1C 0.9600
C2 C3 1.369(4)
C2 C7 1.428(4)
C3 C4 1.394(4)
C3 H3 0.9300
C4 C5 1.353(4)
C5 C6 1.418(4)
C5 H5 0.9300
C6 C7 1.420(4)
C6 C8 1.433(4)
C8 H8 0.9300
C9 C10 1.531(4)
C9 C11 1.542(4)
C9 H9 0.9800
C11 C12 1.511(4)
C11 H11A 0.9700
C11 H11B 0.9700
C12 C17 1.378(5)
C12 C13 1.392(5)
C13 C14 1.371(6)
C13 H13 0.9300
C14 C15 1.365(7)
C14 H14 0.9300
C15 C16 1.388(7)
C15 H15 0.9300
C16 C17 1.394(6)
C16 H16 0.9300
C17 H17 0.9300
C18 C19 1.383(5)
C18 H18 0.9300
C19 C20 1.374(6)
C19 H19 0.9300
C20 C21 1.374(5)
C20 H20 0.9300
C21 C22 1.378(4)
C21 H21 0.9300
C22 C23 1.487(4)
C23 C24 1.396(4)
C24 C25 1.374(5)
C24 H24 0.9300
C25 C26 1.365(5)
C25 H25 0.9300
C26 C27 1.371(4)
C26 H26 0.9300
C27 H27 0.9300
C28 H28A 0.9600
C28 H28B 0.9600
C28 H28C 0.9600
C29 H29A 0.9600
C29 H29B 0.9600
C29 H29C 0.9600

loop_
_geom_hbond_atom_site_label_D
_geom_hbond_atom_site_label_H
_geom_hbond_atom_site_label_A
_geom_hbond_distance_DH
_geom_hbond_distance_HA
_geom_hbond_distance_DA
_geom_hbond_angle_DHA
O6 H6 O5 0.82 1.97 2.765(8) 161.7
O5 H5A O4 0.82 1.89 2.695(5) 165.5

loop_
_geom_torsion_atom_site_label_1
_geom_torsion_atom_site_label_2
_geom_torsion_atom_site_label_3
_geom_torsion_atom_site_label_4
_geom_torsion
N1 Cu1 O2 C7 15.6(2)
O3 Cu1 O2 C7 90.3(4)
N2 Cu1 O2 C7 -175.4(2)
N3 Cu1 O2 C7 -98.8(2)
O2 Cu1 O3 C10 -70.6(4)
N1 Cu1 O3 C10 5.22(19)
N2 Cu1 O3 C10 -164.9(2)
N3 Cu1 O3 C10 118.55(19)
O2 Cu1 N1 C8 -11.4(2)
O3 Cu1 N1 C8 -178.5(2)
N2 Cu1 N1 C8 -120.1(5)
N3 Cu1 N1 C8 85.6(2)
O2 Cu1 N1 C9 164.09(18)
O3 Cu1 N1 C9 -2.94(17)
N2 Cu1 N1 C9 55.4(5)
N3 Cu1 N1 C9 -98.87(18)
O2 Cu1 N2 C27 -87.6(2)
N1 Cu1 N2 C27 21.2(6)
O3 Cu1 N2 C27 79.0(2)
N3 Cu1 N2 C27 177.2(3)
O2 Cu1 N2 C23 92.6(2)
N1 Cu1 N2 C23 -158.5(4)
O3 Cu1 N2 C23 -100.7(2)
N3 Cu1 N2 C23 -2.56(19)
O2 Cu1 N3 C18 92.0(3)
N1 Cu1 N3 C18 -3.6(3)
O3 Cu1 N3 C18 -90.1(3)
N2 Cu1 N3 C18 -178.5(3)
O2 Cu1 N3 C22 -87.54(19)
N1 Cu1 N3 C22 176.82(18)
O3 Cu1 N3 C22 90.35(19)
N2 Cu1 N3 C22 1.97(18)
C1 O1 C2 C3 -3.6(5)
C1 O1 C2 C7 175.6(3)
O1 C2 C3 C4 176.5(3)
C7 C2 C3 C4 -2.5(4)
C2 C3 C4 C5 0.9(4)
C2 C3 C4 Br1 -176.5(2)
C3 C4 C5 C6 1.0(4)
Br1 C4 C5 C6 178.4(2)
C4 C5 C6 C7 -1.4(4)
C4 C5 C6 C8 -176.4(3)
Cu1 O2 C7 C6 -10.2(4)
Cu1 O2 C7 C2 170.5(2)
C5 C6 C7 O2 -179.4(3)
C8 C6 C7 O2 -4.7(4)
C5 C6 C7 C2 -0.1(4)
C8 C6 C7 C2 174.6(2)
C3 C2 C7 O2 -178.6(3)
O1 C2 C7 O2 2.2(4)
C3 C2 C7 C6 2.1(4)
O1 C2 C7 C6 -177.1(2)
C9 N1 C8 C6 -173.7(2)
Cu1 N1 C8 C6 1.6(4)
C5 C6 C8 N1 -175.7(3)
C7 C6 C8 N1 9.4(4)
C8 N1 C9 C10 176.5(2)
Cu1 N1 C9 C10 0.7(3)
C8 N1 C9 C11 -56.5(3)
Cu1 N1 C9 C11 127.6(2)
Cu1 O3 C10 O4 172.7(2)
Cu1 O3 C10 C9 -6.2(3)
N1 C9 C10 O4 -175.4(2)
C11 C9 C10 O4 57.1(3)
N1 C9 C10 O3 3.5(3)
C11 C9 C10 O3 -123.9(3)
N1 C9 C11 C12 -53.8(3)
C10 C9 C11 C12 70.9(3)
C9 C11 C12 C17 -72.2(4)
C9 C11 C12 C13 111.9(3)
C17 C12 C13 C14 -0.3(5)
C11 C12 C13 C14 175.7(3)
C12 C13 C14 C15 0.0(6)
C13 C14 C15 C16 0.2(7)
C14 C15 C16 C17 -0.2(6)
C13 C12 C17 C16 0.4(5)
C11 C12 C17 C16 -175.6(3)
C15 C16 C17 C12 -0.1(5)
C22 N3 C18 C19 -0.6(5)
Cu1 N3 C18 C19 179.8(3)
N3 C18 C19 C20 0.6(6)
C18 C19 C20 C21 0.4(6)
C19 C20 C21 C22 -1.2(6)
C18 N3 C22 C21 -0.2(4)
Cu1 N3 C22 C21 179.4(2)
C18 N3 C22 C23 179.2(3)
Cu1 N3 C22 C23 -1.2(3)
C20 C21 C22 N3 1.2(5)
C20 C21 C22 C23 -178.2(3)
C27 N2 C23 C24 2.1(4)
Cu1 N2 C23 C24 -178.1(2)
C27 N2 C23 C22 -177.0(3)
Cu1 N2 C23 C22 2.8(3)
N3 C22 C23 N2 -0.9(3)
C21 C22 C23 N2 178.6(3)
N3 C22 C23 C24 -179.9(3)
C21 C22 C23 C24 -0.5(4)
N2 C23 C24 C25 -1.7(4)
C22 C23 C24 C25 177.4(3)
C23 C24 C25 C26 -0.6(5)
C24 C25 C26 C27 2.3(5)
C23 N2 C27 C26 -0.4(5)
Cu1 N2 C27 C26 179.8(3)
C25 C26 C27 N2 -1.8(5)
